data_4071641
loop_
_publ_author_name
'Araki, Kenjirou'
'Kuwata, Shigeki'
'Ikariya, Takao'

_publ_section_title
;
 Isolation and Interconversion of ProticN-Heterocyclic Carbene and
 Imidazolyl Complexes: Application to Catalytic Dehydrative Condensation
 ofN-(2-Pyridyl)benzimidazole and Allyl Alcohol
;
_journal_issue 10
_journal_name_full Organometallics
_journal_page_first 2176
_journal_paper_doi 10.1021/om800285n
_journal_volume 27
_journal_year 2008
_chemical_formula_moiety 'C15 H13 N3 '
_chemical_formula_sum 'C15 H13 N3'
_chemical_formula_weight 235.29
_space_group_IT_number 2
_symmetry_cell_setting triclinic
_symmetry_Int_Tables_number 2
_symmetry_space_group_name_Hall '-P 1'
_symmetry_space_group_name_H-M 'P -1'
_cell_angle_alpha 75.732(19)
_cell_angle_beta 78.830(20)
_cell_angle_gamma 62.010(17)
_cell_formula_units_Z 2
_cell_length_a 7.7568(2)
_cell_length_b 8.2139(2)
_cell_length_c 11.3653(2)
_cell_measurement_reflns_used 2178
_cell_measurement_temperature 193.1
_cell_measurement_theta_max 31.5
_cell_measurement_theta_min 1.9
_cell_volume 617.12(11)
_computing_cell_refinement CrystalClear
_computing_data_collection CrystalClear
_computing_data_reduction CrystalStructure
_computing_publication_material 'CrystalStructure 3.8'
_computing_structure_refinement CRYSTALS
_computing_structure_solution SIR92
_diffrn_detector_area_resol_mean 7.31
_diffrn_measured_fraction_theta_full 0.892
_diffrn_measured_fraction_theta_max 0.770
_diffrn_measurement_device_type 'Rigaku Saturn'
_diffrn_measurement_method \w
_diffrn_radiation_type 'Mo K\a'
_diffrn_radiation_wavelength 0.71070
_diffrn_reflns_av_R_equivalents 0.025
_diffrn_reflns_limit_h_max 10
_diffrn_reflns_limit_h_min -8
_diffrn_reflns_limit_k_max 10
_diffrn_reflns_limit_k_min -10
_diffrn_reflns_limit_l_max 16
_diffrn_reflns_limit_l_min -16
_diffrn_reflns_number 5186
_diffrn_reflns_theta_full 27.50
_diffrn_reflns_theta_max 31.39
_exptl_absorpt_coefficient_mu 0.078
_exptl_absorpt_correction_T_max 0.985
_exptl_absorpt_correction_T_min 0.886
_exptl_absorpt_correction_type multi-scan
_exptl_absorpt_process_details 'Jacobson, R. (1998) Private communication'
_exptl_crystal_colour colorless
_exptl_crystal_density_diffrn 1.266
_exptl_crystal_density_method 'not measured'
_exptl_crystal_description block
_exptl_crystal_F_000 248.00
_exptl_crystal_size_max 0.40
_exptl_crystal_size_mid 0.30
_exptl_crystal_size_min 0.20
_refine_diff_density_max 0.18
_refine_diff_density_min -0.17
_refine_ls_extinction_method none
_refine_ls_goodness_of_fit_ref 1.003
_refine_ls_hydrogen_treatment constr
_refine_ls_number_parameters 176
_refine_ls_number_reflns 2520
_refine_ls_R_factor_gt 0.0456
_refine_ls_shift/su_max 0.0000
_refine_ls_structure_factor_coef Fsqd
_refine_ls_weighting_details 'w = 1/[0.0012Fo^2^ + 1.5000\s(Fo^2^)]/(4Fo^2^)'
_refine_ls_weighting_scheme calc
_refine_ls_wR_factor_ref 0.1193
_reflns_number_gt 2015
_reflns_number_total 2524
_reflns_threshold_expression F^2^>2.0\s(F^2^)
_cod_data_source_file om800285n-file004.cif
_cod_data_source_block '__trans-6'
_cod_original_cell_volume 617.1(1)
_cod_original_formula_sum 'C15 H13 N3 '
_cod_database_code 4071641

loop_
_symmetry_equiv_pos_site_id
_symmetry_equiv_pos_as_xyz
1 +X,+Y,+Z
2 -X,-Y,-Z

loop_
_atom_site_label
_atom_site_type_symbol
_atom_site_fract_x
_atom_site_fract_y
_atom_site_fract_z
_atom_site_U_iso_or_equiv
_atom_site_adp_type
_atom_site_occupancy
_atom_site_symmetry_multiplicity
_atom_site_calc_flag
_atom_site_refinement_flags
N(1) N 0.43147(16) 0.27191(15) 0.04529(9) 0.0320(2) Uani 1.00 1 d .
N(2) N 0.36966(16) 0.39686(15) 0.21258(9) 0.0296(2) Uani 1.00 1 d .
N(3) N 0.22215(17) 0.48794(16) 0.39873(10) 0.0365(3) Uani 1.00 1 d .
C(1) C 0.33629(19) 0.42638(19) 0.09166(11) 0.0299(3) Uani 1.00 1 d .
C(2) C 0.53347(19) 0.13298(19) 0.13854(11) 0.0301(3) Uani 1.00 1 d .
C(3) C 0.6618(2) -0.05601(19) 0.13856(13) 0.0359(3) Uani 1.00 1 d .
C(4) C 0.7464(2) -0.1633(2) 0.24518(13) 0.0385(3) Uani 1.00 1 d .
C(5) C 0.7039(2) -0.08766(19) 0.35059(13) 0.0371(3) Uani 1.00 1 d .
C(6) C 0.5771(2) 0.09877(19) 0.35231(12) 0.0335(3) Uani 1.00 1 d .
C(7) C 0.49492(18) 0.20721(18) 0.24438(11) 0.0290(3) Uani 1.00 1 d .
C(8) C 0.30881(18) 0.53014(18) 0.29062(11) 0.0289(3) Uani 1.00 1 d .
C(9) C 0.35106(19) 0.68241(19) 0.25509(12) 0.0335(3) Uani 1.00 1 d .
C(10) C 0.2979(2) 0.7998(2) 0.33826(13) 0.0374(3) Uani 1.00 1 d .
C(11) C 0.2073(2) 0.7599(2) 0.45113(13) 0.0393(3) Uani 1.00 1 d .
C(12) C 0.1733(2) 0.6038(2) 0.47735(13) 0.0408(3) Uani 1.00 1 d .
C(13) C 0.20212(19) 0.60612(19) 0.02742(12) 0.0343(3) Uani 1.00 1 d .
C(14) C 0.1510(2) 0.6278(2) -0.08209(13) 0.0403(4) Uani 1.00 1 d .
C(15) C 0.0150(2) 0.8061(2) -0.15268(15) 0.0521(4) Uani 1.00 1 d .
H(1) H 0.6901 -0.1090 0.0676 0.045 Uiso 1.00 1 c R
H(2) H 0.8361 -0.2916 0.2466 0.045 Uiso 1.00 1 c R
H(3) H 0.7630 -0.1661 0.4226 0.044 Uiso 1.00 1 c R
H(4) H 0.5475 0.1507 0.4239 0.041 Uiso 1.00 1 c R
H(5) H 0.4137 0.7058 0.1767 0.042 Uiso 1.00 1 c R
H(6) H 0.3233 0.9063 0.3179 0.047 Uiso 1.00 1 c R
H(7) H 0.1692 0.8386 0.5095 0.048 Uiso 1.00 1 c R
H(8) H 0.1123 0.5767 0.5556 0.050 Uiso 1.00 1 c R
H(9) H 0.1492 0.7126 0.0656 0.042 Uiso 1.00 1 c R
H(10) H 0.2061 0.5195 -0.1186 0.049 Uiso 1.00 1 c R
H(11) H 0.0877 0.8514 -0.2177 0.062 Uiso 1.00 1 c R
H(12) H -0.0756 0.7850 -0.1848 0.062 Uiso 1.00 1 c R
H(13) H -0.0542 0.8961 -0.1008 0.062 Uiso 1.00 1 c R

loop_
_atom_site_aniso_label
_atom_site_aniso_U_11
_atom_site_aniso_U_22
_atom_site_aniso_U_33
_atom_site_aniso_U_12
_atom_site_aniso_U_13
_atom_site_aniso_U_23
N(1) 0.0368(6) 0.0376(6) 0.0271(5) -0.0220(5) -0.0001(4) -0.0059(4)
N(2) 0.0350(5) 0.0323(6) 0.0240(5) -0.0174(4) -0.0011(4) -0.0053(4)
N(3) 0.0407(6) 0.0418(6) 0.0300(6) -0.0226(5) 0.0052(4) -0.0090(5)
C(1) 0.0328(6) 0.0398(7) 0.0247(6) -0.0237(5) -0.0004(4) -0.0043(5)
C(2) 0.0317(6) 0.0376(7) 0.0279(6) -0.0223(5) 0.0004(4) -0.0058(5)
C(3) 0.0379(7) 0.0379(7) 0.0367(7) -0.0207(6) 0.0036(5) -0.0124(6)
C(4) 0.0352(7) 0.0325(7) 0.0448(8) -0.0140(6) 0.0008(5) -0.0072(6)
C(5) 0.0344(7) 0.0406(8) 0.0351(7) -0.0183(6) -0.0045(5) -0.0001(6)
C(6) 0.0362(6) 0.0403(7) 0.0269(6) -0.0200(6) -0.0013(5) -0.0054(5)
C(7) 0.0296(6) 0.0332(7) 0.0283(6) -0.0186(5) 0.0007(4) -0.0053(5)
C(8) 0.0291(6) 0.0330(6) 0.0263(6) -0.0149(5) -0.0015(4) -0.0068(5)
C(9) 0.0357(6) 0.0376(7) 0.0308(6) -0.0208(6) 0.0012(5) -0.0061(5)
C(10) 0.0374(7) 0.0364(7) 0.0431(8) -0.0191(6) -0.0043(6) -0.0090(6)
C(11) 0.0376(7) 0.0450(8) 0.0384(7) -0.0159(6) -0.0022(5) -0.0186(6)
C(12) 0.0440(8) 0.0498(8) 0.0301(7) -0.0226(7) 0.0067(5) -0.0134(6)
C(13) 0.0345(7) 0.0373(7) 0.0322(7) -0.0193(6) -0.0024(5) -0.0016(5)
C(14) 0.0386(7) 0.0498(9) 0.0346(7) -0.0243(6) -0.0046(5) -0.0003(6)
C(15) 0.0417(8) 0.0683(11) 0.0431(8) -0.0301(8) -0.0117(6) 0.0133(7)

loop_
_atom_type_symbol
_atom_type_description
_atom_type_scat_dispersion_real
_atom_type_scat_dispersion_imag
_atom_type_scat_source
C C 0.003 0.002
;
International Tables for Crystallography
(1992, Vol. C, Tables 4.2.6.8 and 6.1.1.4)
;
H H 0.000 0.000
;
International Tables for Crystallography
(1992, Vol. C, Table 6.1.1.4)
;
N N 0.006 0.003
;
International Tables for Crystallography
(1992, Vol. C, Tables 4.2.6.8 and 6.1.1.4)
;

loop_
_geom_angle_atom_site_label_1
_geom_angle_atom_site_label_2
_geom_angle_atom_site_label_3
_geom_angle
_geom_angle_publ_flag
C(1) N(1) C(2) 105.68(11) yes
C(1) N(2) C(7) 106.63(11) yes
C(1) N(2) C(8) 129.24(9) yes
C(7) N(2) C(8) 123.87(10) yes
C(8) N(3) C(12) 116.26(14) yes
N(1) C(1) N(2) 112.24(9) yes
N(1) C(1) C(13) 124.59(12) yes
N(2) C(1) C(13) 123.08(12) yes
N(1) C(2) C(3) 130.03(13) yes
N(1) C(2) C(7) 110.23(10) yes
C(3) C(2) C(7) 119.73(11) yes
C(2) C(3) C(4) 117.83(14) yes
C(3) C(4) C(5) 121.69(12) yes
C(4) C(5) C(6) 121.27(12) yes
C(5) C(6) C(7) 116.94(13) yes
N(2) C(7) C(2) 105.20(10) yes
N(2) C(7) C(6) 132.27(13) yes
C(2) C(7) C(6) 122.52(11) yes
N(2) C(8) N(3) 114.46(13) yes
N(2) C(8) C(9) 120.54(11) yes
N(3) C(8) C(9) 124.88(14) yes
C(8) C(9) C(10) 117.40(12) yes
C(9) C(10) C(11) 119.06(16) yes
C(10) C(11) C(12) 118.76(15) yes
N(3) C(12) C(11) 123.64(13) yes
C(1) C(13) C(14) 122.84(14) yes
C(13) C(14) C(15) 125.79(15) yes
C(2) C(3) H(1) 121.0 no
C(4) C(3) H(1) 121.1 no
C(3) C(4) H(2) 119.1 no
C(5) C(4) H(2) 119.2 no
C(4) C(5) H(3) 119.4 no
C(6) C(5) H(3) 119.4 no
C(5) C(6) H(4) 121.5 no
C(7) C(6) H(4) 121.5 no
C(8) C(9) H(5) 121.4 no
C(10) C(9) H(5) 121.2 no
C(9) C(10) H(6) 120.5 no
C(11) C(10) H(6) 120.4 no
C(10) C(11) H(7) 120.5 no
C(12) C(11) H(7) 120.7 no
N(3) C(12) H(8) 118.2 no
C(11) C(12) H(8) 118.1 no
C(1) C(13) H(9) 118.6 no
C(14) C(13) H(9) 118.6 no
C(13) C(14) H(10) 117.1 no
C(15) C(14) H(10) 117.1 no
C(14) C(15) H(11) 109.4 no
C(14) C(15) H(12) 109.5 no
C(14) C(15) H(13) 109.5 no
H(11) C(15) H(12) 109.5 no
H(11) C(15) H(13) 109.5 no
H(12) C(15) H(13) 109.5 no

loop_
_geom_bond_atom_site_label_1
_geom_bond_atom_site_label_2
_geom_bond_distance
_geom_bond_publ_flag
N(1) C(1) 1.3162(18) yes
N(1) C(2) 1.3902(14) yes
N(2) C(1) 1.3889(17) yes
N(2) C(7) 1.3925(14) yes
N(2) C(8) 1.4281(19) yes
N(3) C(8) 1.3306(16) yes
N(3) C(12) 1.341(2) yes
C(1) C(13) 1.4549(15) yes
C(2) C(3) 1.3965(17) yes
C(2) C(7) 1.400(2) yes
C(3) C(4) 1.3837(19) yes
C(4) C(5) 1.397(2) yes
C(5) C(6) 1.3807(17) yes
C(6) C(7) 1.3915(17) yes
C(8) C(9) 1.385(2) yes
C(9) C(10) 1.385(2) yes
C(10) C(11) 1.3808(19) yes
C(11) C(12) 1.378(2) yes
C(13) C(14) 1.324(2) yes
C(14) C(15) 1.4832(19) yes
C(3) H(1) 0.950 no
C(4) H(2) 0.950 no
C(5) H(3) 0.950 no
C(6) H(4) 0.950 no
C(9) H(5) 0.950 no
C(10) H(6) 0.950 no
C(11) H(7) 0.950 no
C(12) H(8) 0.950 no
C(13) H(9) 0.950 no
C(14) H(10) 0.950 no
C(15) H(11) 0.950 no
C(15) H(12) 0.950 no
C(15) H(13) 0.950 no

loop_
_cod_related_entry_id
_cod_related_entry_database
_cod_related_entry_code
1 ChemSpider 21194620
